data_4313732
loop_
_publ_author_name
'Berthold Hoge'
'Christoph Th\"osen'
'Tobias Herrmann'
'Ingo Pantenburg'

_publ_contact_author_address
;
        Institut f\"ur Anorganische Chemie
        Universit\"at zu K\"oln
        Greinstra\&se 6
        D-50939 K\"oln
        Germany
;
_publ_contact_author_email b.hoge@uni-koeln.de
_publ_contact_author_fax '+49 221 470 5196'
_publ_contact_author_name
;
        Dr. B Hoge
;
_publ_contact_author_phone '+49 221 470 3911'
_publ_section_title
;
 Stabilization of the P(CF~3~)~2~^-^ and P(C~6~F~5~)~2~^-^ Ions by
 Coordination to Pentacarbonyl Tungsten: Structures of
 [18-crown-6-K]P(CF~3~)~2~, [18-crown-6-K][W{P(CF~3~)~2~}(CO)~5~] and
 [18-crown-6-K][{W(CO)~5~}~2~{\m-P(C~6~F~5~)~2~}].THF
;
_journal_name_full 'Inorganic Chemistry'
_journal_page_first 3633
_journal_page_last 3641
_journal_paper_doi 10.1021/ic034165v
_journal_volume 42
_journal_year 2003
_chemical_formula_sum 'C14 H24 F6 K O6 P'
_chemical_formula_weight 472.40
_chemical_name_systematic
;
 ?
;
_space_group_IT_number 15
_symmetry_cell_setting monoclinic
_symmetry_space_group_name_Hall '-C 2yc'
_symmetry_space_group_name_H-M 'C 1 2/c 1'
_atom_sites_solution_hydrogens geom
_atom_sites_solution_primary direct
_atom_sites_solution_secondary difmap
_audit_creation_method SHELXL-97
_cell_angle_alpha 90
_cell_angle_beta 97.14(4)
_cell_angle_gamma 90
_cell_formula_units_Z 4
_cell_length_a 16.335(8)
_cell_length_b 9.641(3)
_cell_length_c 13.702(6)
_cell_measurement_temperature 170(2)
_cell_volume 2141.1(16)
_computing_structure_refinement 'SHELXL-97 (Sheldrick, 1997)'
_diffrn_ambient_temperature 170(2)
_diffrn_measured_fraction_theta_full 0.999
_diffrn_measured_fraction_theta_max 0.999
_diffrn_radiation_monochromator graphite
_diffrn_radiation_source 'fine-focus sealed tube'
_diffrn_radiation_type MoK\a
_diffrn_radiation_wavelength 0.71073
_diffrn_reflns_av_R_equivalents 0.1413
_diffrn_reflns_av_sigmaI/netI 0.1311
_diffrn_reflns_limit_h_max 17
_diffrn_reflns_limit_h_min -17
_diffrn_reflns_limit_k_max 10
_diffrn_reflns_limit_k_min -10
_diffrn_reflns_limit_l_max 15
_diffrn_reflns_limit_l_min -14
_diffrn_reflns_number 6761
_diffrn_reflns_theta_full 23.00
_diffrn_reflns_theta_max 23.00
_diffrn_reflns_theta_min 2.46
_exptl_absorpt_coefficient_mu 0.400
_exptl_absorpt_correction_T_max 0.9801
_exptl_absorpt_correction_T_min 0.9538
_exptl_absorpt_correction_type numerical
_exptl_crystal_colour colourless
_exptl_crystal_density_diffrn 1.465
_exptl_crystal_density_method 'not measured'
_exptl_crystal_description parallelepiped
_exptl_crystal_F_000 976
_exptl_crystal_size_max 0.3
_exptl_crystal_size_mid 0.15
_exptl_crystal_size_min 0.1
_refine_diff_density_max 0.773
_refine_diff_density_min -0.284
_refine_diff_density_rms 0.072
_refine_ls_extinction_method none
_refine_ls_goodness_of_fit_ref 0.954
_refine_ls_hydrogen_treatment mixed
_refine_ls_matrix_type full
_refine_ls_number_parameters 177
_refine_ls_number_reflns 1493
_refine_ls_number_restraints 0
_refine_ls_restrained_S_all 0.954
_refine_ls_R_factor_all 0.1535
_refine_ls_R_factor_gt 0.0752
_refine_ls_shift/su_max 0.000
_refine_ls_shift/su_mean 0.000
_refine_ls_structure_factor_coef Fsqd
_refine_ls_weighting_details 'calc w=1/[\s^2^(Fo^2^)+(0.0771P)^2^] where P=(Fo^2^+2Fc^2^)/3'
_refine_ls_weighting_scheme calc
_refine_ls_wR_factor_gt 0.1428
_refine_ls_wR_factor_ref 0.1744
_reflns_number_gt 757
_reflns_number_total 1493
_reflns_threshold_expression >2sigma(I)
_cod_data_source_file ic034165vsi20030214_094442_1.cif
_cod_data_source_block pcf3
_cod_database_code 4313732

loop_
_symmetry_equiv_pos_as_xyz
'x, y, z'
'-x, y, -z+1/2'
'x+1/2, y+1/2, z'
'-x+1/2, y+1/2, -z+1/2'
'-x, -y, -z'
'x, -y, z-1/2'
'-x+1/2, -y+1/2, -z'
'x+1/2, -y+1/2, z-1/2'

loop_
_atom_site_label
_atom_site_type_symbol
_atom_site_fract_x
_atom_site_fract_y
_atom_site_fract_z
_atom_site_U_iso_or_equiv
_atom_site_adp_type
_atom_site_occupancy
_atom_site_symmetry_multiplicity
_atom_site_calc_flag
_atom_site_refinement_flags
_atom_site_disorder_assembly
_atom_site_disorder_group
P1 P 0.5000 0.1265(4) 0.2500 0.0705(12) Uani 1 2 d S . .
C1 C 0.4167(5) 0.2531(10) 0.2580(7) 0.055(2) Uani 1 1 d . . .
F11 F 0.3988(3) 0.3442(6) 0.1836(5) 0.091(2) Uani 1 1 d . . .
F12 F 0.3457(3) 0.1844(6) 0.2633(4) 0.0830(18) Uani 1 1 d . . .
F13 F 0.4256(4) 0.3338(8) 0.3404(5) 0.113(2) Uani 1 1 d . . .
K1 K 0.0000 0.5000 0.5000 0.0416(7) Uani 1 2 d S . .
C01 C 0.2238(4) 0.5013(10) 0.5265(7) 0.047(2) Uani 1 1 d . . .
H1A H 0.276(4) 0.541(7) 0.522(5) 0.04(2) Uiso 1 1 d . . .
H1B H 0.225(3) 0.444(6) 0.587(5) 0.025(17) Uiso 1 1 d . . .
C02 C 0.2048(5) 0.4100(10) 0.4382(7) 0.046(2) Uani 1 1 d . . .
H2A H 0.245(4) 0.358(6) 0.427(4) 0.021(18) Uiso 1 1 d . . .
H2B H 0.200(4) 0.468(8) 0.388(5) 0.04(2) Uiso 1 1 d . . .
O03 O 0.1318(3) 0.3329(5) 0.4498(4) 0.0378(13) Uani 1 1 d . . .
C04 C 0.1050(5) 0.2469(10) 0.3671(7) 0.051(2) Uani 1 1 d . . .
H4A H 0.147(5) 0.188(8) 0.361(5) 0.04(2) Uiso 1 1 d . . .
H4B H 0.097(4) 0.311(7) 0.305(5) 0.039(19) Uiso 1 1 d . . .
C05 C 0.0315(6) 0.1657(9) 0.3889(8) 0.052(2) Uani 1 1 d . . .
H5A H 0.037(4) 0.134(7) 0.452(6) 0.04(2) Uiso 1 1 d . . .
H5B H 0.011(4) 0.109(8) 0.333(6) 0.05(2) Uiso 1 1 d . . .
O06 O -0.0370(3) 0.2580(5) 0.3872(4) 0.0403(13) Uani 1 1 d . . .
C07 C -0.1112(5) 0.1906(9) 0.4050(8) 0.047(2) Uani 1 1 d . . .
H7A H -0.103(4) 0.161(7) 0.472(6) 0.04(2) Uiso 1 1 d . . .
H7B H -0.128(5) 0.122(9) 0.361(6) 0.05(2) Uiso 1 1 d . . .
C08 C 0.1796(5) 0.7029(9) 0.6037(7) 0.046(2) Uani 1 1 d . . .
H8A H 0.233(5) 0.745(8) 0.600(6) 0.06(2) Uiso 1 1 d . . .
H8B H 0.188(5) 0.655(9) 0.665(6) 0.06(3) Uiso 1 1 d . . .
O09 O 0.1628(3) 0.6078(5) 0.5232(4) 0.0385(13) Uani 1 1 d . . .

loop_
_atom_site_aniso_label
_atom_site_aniso_U_11
_atom_site_aniso_U_22
_atom_site_aniso_U_33
_atom_site_aniso_U_23
_atom_site_aniso_U_13
_atom_site_aniso_U_12
P1 0.080(3) 0.049(2) 0.079(3) 0.000 -0.008(2) 0.000
C1 0.055(6) 0.056(5) 0.054(6) -0.002(5) 0.004(4) -0.019(5)
F11 0.079(4) 0.086(4) 0.109(5) 0.049(4) 0.010(4) 0.005(3)
F12 0.064(3) 0.101(4) 0.083(4) 0.014(3) 0.004(3) -0.031(3)
F13 0.100(5) 0.121(6) 0.120(6) -0.064(5) 0.026(4) -0.026(4)
K1 0.0238(11) 0.0436(14) 0.0570(16) -0.0080(13) 0.0033(10) -0.0004(12)
C01 0.025(4) 0.050(5) 0.066(6) 0.024(5) 0.005(4) -0.002(4)
C02 0.030(4) 0.045(5) 0.065(7) 0.021(5) 0.015(4) 0.009(4)
O03 0.029(3) 0.044(3) 0.041(3) 0.007(3) 0.007(2) 0.001(2)
C04 0.039(5) 0.050(5) 0.065(7) 0.006(5) 0.012(5) 0.015(5)
C05 0.063(6) 0.039(5) 0.051(6) 0.009(5) -0.011(5) 0.012(4)
O06 0.042(3) 0.030(3) 0.050(3) 0.005(2) 0.009(2) 0.001(2)
C07 0.049(5) 0.037(5) 0.053(6) 0.000(5) 0.003(4) -0.012(4)
C08 0.026(4) 0.056(5) 0.054(6) 0.012(5) -0.004(4) -0.014(4)
O09 0.027(3) 0.040(3) 0.047(3) 0.009(2) -0.004(2) -0.002(2)

loop_
_atom_type_symbol
_atom_type_description
_atom_type_scat_dispersion_real
_atom_type_scat_dispersion_imag
_atom_type_scat_source
C C 0.0033 0.0016 'International Tables Vol C Tables 4.2.6.8 and 6.1.1.4'
H H 0.0000 0.0000 'International Tables Vol C Tables 4.2.6.8 and 6.1.1.4'
O O 0.0106 0.0060 'International Tables Vol C Tables 4.2.6.8 and 6.1.1.4'
F F 0.0171 0.0103 'International Tables Vol C Tables 4.2.6.8 and 6.1.1.4'
P P 0.1023 0.0942 'International Tables Vol C Tables 4.2.6.8 and 6.1.1.4'
K K 0.2009 0.2494 'International Tables Vol C Tables 4.2.6.8 and 6.1.1.4'

loop_
_geom_angle_atom_site_label_1
_geom_angle_atom_site_label_2
_geom_angle_atom_site_label_3
_geom_angle
_geom_angle_site_symmetry_1
_geom_angle_site_symmetry_3
_geom_angle_publ_flag
C1 P1 C1 96.9(5) 2_655 . ?
C1 P1 K1 94.6(3) 2_655 4_545 ?
C1 P1 K1 111.4(3) . 4_545 ?
C1 P1 K1 111.4(3) 2_655 3_545 ?
C1 P1 K1 94.6(3) . 3_545 ?
K1 P1 K1 140.81(11) 4_545 3_545 ?
F12 C1 F11 104.7(7) . . ?
F12 C1 F13 103.9(8) . . ?
F11 C1 F13 104.2(8) . . ?
F12 C1 P1 109.0(6) . . ?
F11 C1 P1 118.6(7) . . ?
F13 C1 P1 115.1(6) . . ?
O06 K1 O06 180.0 5_566 . ?
O06 K1 O09 60.13(15) 5_566 . ?
O06 K1 O09 119.87(15) . . ?
O06 K1 O09 119.87(15) 5_566 5_566 ?
O06 K1 O09 60.13(15) . 5_566 ?
O09 K1 O09 180.0 . 5_566 ?
O06 K1 O03 118.96(14) 5_566 . ?
O06 K1 O03 61.04(14) . . ?
O09 K1 O03 60.43(14) . . ?
O09 K1 O03 119.57(14) 5_566 . ?
O06 K1 O03 61.04(14) 5_566 5_566 ?
O06 K1 O03 118.96(14) . 5_566 ?
O09 K1 O03 119.57(14) . 5_566 ?
O09 K1 O03 60.43(14) 5_566 5_566 ?
O03 K1 O03 180.000(1) . 5_566 ?
O06 K1 P1 102.35(12) 5_566 3_455 ?
O06 K1 P1 77.65(12) . 3_455 ?
O09 K1 P1 82.69(11) . 3_455 ?
O09 K1 P1 97.31(11) 5_566 3_455 ?
O03 K1 P1 82.73(10) . 3_455 ?
O03 K1 P1 97.27(10) 5_566 3_455 ?
O06 K1 P1 77.65(12) 5_566 7_556 ?
O06 K1 P1 102.35(12) . 7_556 ?
O09 K1 P1 97.31(11) . 7_556 ?
O09 K1 P1 82.69(11) 5_566 7_556 ?
O03 K1 P1 97.27(10) . 7_556 ?
O03 K1 P1 82.73(10) 5_566 7_556 ?
P1 K1 P1 180.0 3_455 7_556 ?
O09 C01 C02 108.9(6) . . ?
O03 C02 C01 107.9(7) . . ?
C04 O03 C02 113.0(6) . . ?
C04 O03 K1 110.7(4) . . ?
C02 O03 K1 113.5(5) . . ?
O03 C04 C05 108.7(8) . . ?
O06 C05 C04 108.5(7) . . ?
C07 O06 C05 113.2(6) . . ?
C07 O06 K1 114.4(5) . . ?
C05 O06 K1 113.1(5) . . ?
O06 C07 C08 108.3(7) . 5_566 ?
O09 C08 C07 107.8(6) . 5_566 ?
C01 O09 C08 111.7(5) . . ?
C01 O09 K1 112.4(4) . . ?
C08 O09 K1 114.0(4) . . ?

loop_
_geom_bond_atom_site_label_1
_geom_bond_atom_site_label_2
_geom_bond_distance
_geom_bond_site_symmetry_2
_geom_bond_publ_flag
P1 C1 1.842(10) 2_655 ?
P1 C1 1.842(10) . ?
P1 K1 3.6361(19) 4_545 ?
P1 K1 3.6361(19) 3_545 ?
C1 F12 1.345(9) . ?
C1 F11 1.349(10) . ?
C1 F13 1.364(10) . ?
K1 O06 2.822(5) 5_566 ?
K1 O06 2.822(5) . ?
K1 O09 2.837(5) . ?
K1 O09 2.837(5) 5_566 ?
K1 O03 2.841(5) . ?
K1 O03 2.841(5) 5_566 ?
K1 P1 3.6361(19) 3_455 ?
K1 P1 3.6361(19) 7_556 ?
C01 O09 1.428(9) . ?
C01 C02 1.497(12) . ?
C02 O03 1.430(9) . ?
O03 C04 1.429(10) . ?
C04 C05 1.495(13) . ?
C05 O06 1.427(10) . ?
O06 C07 1.423(9) . ?
C07 C08 1.511(12) 5_566 ?
C08 O09 1.435(10) . ?
C08 C07 1.511(12) 5_566 ?
